data_2219875
loop_
_publ_author_name
'Han, Jian-Rong'
'Tian, Xia'
'Zhen, Xiao-Li'
'Li, Zhen-Chao'
'Liu, Shou-Xin'

_publ_section_title
;(<i>E</i>)-4-[(1,5-Dimethyl-3-oxo-2-phenyl-2,3-dihydro-1<i>H</i>-pyrazol-4-yl)iminomethyl]phenyl
 4-bromobenzenesulfonate
;
_journal_coeditor_code HB2828
_journal_issue 11
_journal_name_full 'Acta Crystallographica Section E'
_journal_page_first o2244
_journal_paper_doi 10.1107/S1600536808035034
_journal_volume 64
_journal_year 2008
_chemical_formula_iupac 'C24 H20 Br N3 O4 S'
_chemical_formula_moiety 'C24 H20 Br N3 O4 S'
_chemical_formula_sum 'C24 H20 Br N3 O4 S'
_chemical_formula_weight 526.40
_chemical_name_systematic
;
(<i>E</i>)-4-[(1,5-Dimethyl-3-oxo-2-phenyl-2,3-dihydro-1<i>H</i>-pyrazol-4-
yl)iminomethyl]phenyl 4-bromobenzenesulfonate
;
_space_group_IT_number 14
_symmetry_cell_setting monoclinic
_symmetry_space_group_name_Hall '-P 2yn'
_symmetry_space_group_name_H-M 'P 1 21/n 1'
_atom_sites_solution_hydrogens geom
_atom_sites_solution_primary direct
_atom_sites_solution_secondary difmap
_audit_creation_method SHELXL-97
_cell_angle_alpha 90.00
_cell_angle_beta 95.992(3)
_cell_angle_gamma 90.00
_cell_formula_units_Z 4
_cell_length_a 6.9959(14)
_cell_length_b 33.222(6)
_cell_length_c 10.218(2)
_cell_measurement_reflns_used 1963
_cell_measurement_temperature 294(2)
_cell_measurement_theta_max 25.19
_cell_measurement_theta_min 2.86
_cell_volume 2361.9(8)
_computing_cell_refinement 'SAINT (Bruker, 1999)'
_computing_data_collection 'SMART (Bruker, 1999)'
_computing_data_reduction 'SAINT (Bruker, 1999)'
_computing_molecular_graphics 'SHELXTL (Sheldrick, 2008)'
_computing_publication_material 'SHELXTL (Sheldrick, 2008)'
_computing_structure_refinement 'SHELXL97 (Sheldrick, 2008)'
_computing_structure_solution 'SHELXS97 (Sheldrick, 2008)'
_diffrn_ambient_temperature 294(2)
_diffrn_measured_fraction_theta_full 0.999
_diffrn_measured_fraction_theta_max 0.999
_diffrn_measurement_device_type 'Bruker SMART APEX CCD area-detector'
_diffrn_measurement_method '\f and \w'
_diffrn_radiation_monochromator graphite
_diffrn_radiation_source 'fine-focus sealed tube'
_diffrn_radiation_type MoK\a
_diffrn_radiation_wavelength 0.71073
_diffrn_reflns_av_R_equivalents 0.0582
_diffrn_reflns_av_sigmaI/netI 0.0654
_diffrn_reflns_limit_h_max 8
_diffrn_reflns_limit_h_min -8
_diffrn_reflns_limit_k_max 27
_diffrn_reflns_limit_k_min -39
_diffrn_reflns_limit_l_max 10
_diffrn_reflns_limit_l_min -12
_diffrn_reflns_number 12151
_diffrn_reflns_theta_full 25.02
_diffrn_reflns_theta_max 25.02
_diffrn_reflns_theta_min 2.10
_diffrn_standards_number 0
_exptl_absorpt_coefficient_mu 1.864
_exptl_absorpt_correction_T_max 0.815
_exptl_absorpt_correction_T_min 0.693
_exptl_absorpt_correction_type multi-scan
_exptl_absorpt_process_details '(SADABS; Sheldrick, 1996)'
_exptl_crystal_colour yellow
_exptl_crystal_density_diffrn 1.480
_exptl_crystal_density_method 'not measured'
_exptl_crystal_description block
_exptl_crystal_F_000 1072
_exptl_crystal_size_max 0.18
_exptl_crystal_size_mid 0.16
_exptl_crystal_size_min 0.11
_refine_diff_density_max 0.279
_refine_diff_density_min -0.230
_refine_ls_extinction_coef 0.0031(5)
_refine_ls_extinction_expression Fc^*^=kFc[1+0.001xFc^2^\l^3^/sin(2\q)]^-1/4^
_refine_ls_extinction_method 'SHELXTL (Sheldrick, 2008)'
_refine_ls_goodness_of_fit_ref 1.013
_refine_ls_hydrogen_treatment constr
_refine_ls_matrix_type full
_refine_ls_number_parameters 300
_refine_ls_number_reflns 4174
_refine_ls_number_restraints 0
_refine_ls_restrained_S_all 1.013
_refine_ls_R_factor_all 0.0939
_refine_ls_R_factor_gt 0.0438
_refine_ls_shift/su_max 0.001
_refine_ls_shift/su_mean 0.000
_refine_ls_structure_factor_coef Fsqd
_refine_ls_weighting_details 'calc w=1/[\s^2^(Fo^2^)+(0.0386P)^2^+1.1353P] where P=(Fo^2^+2Fc^2^)/3'
_refine_ls_weighting_scheme calc
_refine_ls_wR_factor_gt 0.0878
_refine_ls_wR_factor_ref 0.1068
_reflns_number_gt 2506
_reflns_number_total 4174
_reflns_threshold_expression I>2\s(I)
_cod_data_source_file hb2828.cif
_cod_data_source_block I
_cod_original_sg_symbol_H-M 'P 21/n'
_cod_database_code 2219875
_cod_database_fobs_code 2219875

loop_
_symmetry_equiv_pos_as_xyz
'x, y, z'
'-x+1/2, y+1/2, -z+1/2'
'-x, -y, -z'
'x-1/2, -y-1/2, z-1/2'

loop_
_atom_site_type_symbol
_atom_site_label
_atom_site_fract_x
_atom_site_fract_y
_atom_site_fract_z
_atom_site_U_iso_or_equiv
_atom_site_adp_type
_atom_site_calc_flag
_atom_site_refinement_flags
_atom_site_occupancy
Br Br1 -0.44278(7) 0.221319(15) -0.16276(5) 0.0730(2) Uani d . 1
S S1 0.32046(15) 0.32822(3) -0.18138(10) 0.0519(3) Uani d . 1
N N1 0.0354(4) 0.49730(9) 0.2384(3) 0.0428(8) Uani d . 1
N N2 -0.1008(4) 0.56730(9) 0.4793(3) 0.0424(8) Uani d . 1
N N3 0.0680(4) 0.58680(9) 0.4468(3) 0.0413(8) Uani d . 1
O O1 0.4033(4) 0.31657(9) -0.2973(3) 0.0710(9) Uani d . 1
O O2 0.4292(4) 0.32724(8) -0.0550(3) 0.0649(8) Uani d . 1
O O3 0.2468(4) 0.37319(7) -0.2123(2) 0.0557(7) Uani d . 1
O O4 0.3126(3) 0.57085(8) 0.3161(3) 0.0523(7) Uani d . 1
C C1 0.0241(6) 0.29604(12) -0.0562(4) 0.0516(10) Uani d . 1
H H1 0.0806 0.3080 0.0206 0.062 Uiso calc R 1
C C2 -0.1397(6) 0.27304(12) -0.0533(4) 0.0580(11) Uani d . 1
H H2 -0.1926 0.2694 0.0257 0.070 Uiso calc R 1
C C3 -0.2254(6) 0.25539(12) -0.1669(4) 0.0515(10) Uani d . 1
C C4 -0.1490(7) 0.26142(13) -0.2856(4) 0.0638(12) Uani d . 1
H H4 -0.2087 0.2502 -0.3626 0.077 Uiso calc R 1
C C5 0.0158(6) 0.28417(13) -0.2892(4) 0.0590(11) Uani d . 1
H H5 0.0674 0.2880 -0.3685 0.071 Uiso calc R 1
C C6 0.1050(5) 0.30142(11) -0.1744(3) 0.0421(9) Uani d . 1
C C7 0.2344(6) 0.40100(11) -0.1067(4) 0.0450(10) Uani d . 1
C C8 0.0584(6) 0.40745(11) -0.0611(4) 0.0470(10) Uani d . 1
H H8 -0.0479 0.3923 -0.0935 0.056 Uiso calc R 1
C C9 0.0417(5) 0.43669(11) 0.0336(4) 0.0471(10) Uani d . 1
H H9 -0.0766 0.4412 0.0649 0.057 Uiso calc R 1
C C10 0.2019(5) 0.45956(11) 0.0826(4) 0.0429(9) Uani d . 1
C C11 0.3780(5) 0.45208(12) 0.0337(4) 0.0534(11) Uani d . 1
H H11 0.4856 0.4670 0.0653 0.064 Uiso calc R 1
C C12 0.3946(6) 0.42264(12) -0.0617(4) 0.0549(11) Uani d . 1
H H12 0.5119 0.4178 -0.0941 0.066 Uiso calc R 1
C C13 0.1877(5) 0.49231(11) 0.1787(4) 0.0463(10) Uani d . 1
H H13 0.2908 0.5098 0.1967 0.056 Uiso calc R 1
C C14 0.0223(5) 0.52968(10) 0.3248(3) 0.0373(9) Uani d . 1
C C15 0.1548(5) 0.56282(11) 0.3545(3) 0.0384(9) Uani d . 1
C C16 -0.1307(5) 0.53488(11) 0.3982(4) 0.0395(9) Uani d . 1
C C17 -0.3093(5) 0.50989(12) 0.3944(4) 0.0570(11) Uani d . 1
H H17A -0.4194 0.5264 0.3685 0.086 Uiso calc R 1
H H17B -0.3201 0.4988 0.4801 0.086 Uiso calc R 1
H H17C -0.3031 0.4884 0.3322 0.086 Uiso calc R 1
C C18 -0.2542(5) 0.59204(12) 0.5268(4) 0.0584(12) Uani d . 1
H H18A -0.3351 0.6026 0.4530 0.088 Uiso calc R 1
H H18B -0.1979 0.6139 0.5788 0.088 Uiso calc R 1
H H18C -0.3297 0.5758 0.5796 0.088 Uiso calc R 1
C C19 0.1734(5) 0.61215(11) 0.5422(4) 0.0405(9) Uani d . 1
C C20 0.2802(5) 0.64372(12) 0.4972(4) 0.0512(10) Uani d . 1
H H20 0.2788 0.6486 0.4075 0.061 Uiso calc R 1
C C21 0.3887(6) 0.66770(13) 0.5880(5) 0.0652(12) Uani d . 1
H H21 0.4630 0.6884 0.5586 0.078 Uiso calc R 1
C C22 0.3878(7) 0.66132(14) 0.7211(5) 0.0707(13) Uani d . 1
H H22 0.4591 0.6778 0.7814 0.085 Uiso calc R 1
C C23 0.2799(7) 0.63016(14) 0.7642(5) 0.0719(13) Uani d . 1
H H23 0.2789 0.6258 0.8540 0.086 Uiso calc R 1
C C24 0.1737(6) 0.60533(12) 0.6761(4) 0.0568(11) Uani d . 1
H H24 0.1028 0.5842 0.7063 0.068 Uiso calc R 1

loop_
_atom_site_aniso_label
_atom_site_aniso_U_11
_atom_site_aniso_U_22
_atom_site_aniso_U_33
_atom_site_aniso_U_12
_atom_site_aniso_U_13
_atom_site_aniso_U_23
Br1 0.0799(4) 0.0750(4) 0.0635(3) -0.0191(3) 0.0040(2) 0.0108(2)
S1 0.0520(7) 0.0551(7) 0.0491(7) 0.0086(5) 0.0076(5) -0.0027(5)
N1 0.0394(19) 0.0448(19) 0.044(2) 0.0047(14) 0.0013(16) 0.0025(15)
N2 0.0279(17) 0.051(2) 0.050(2) 0.0043(15) 0.0134(14) 0.0036(16)
N3 0.0293(17) 0.048(2) 0.048(2) -0.0008(14) 0.0101(15) 0.0016(15)
O1 0.068(2) 0.076(2) 0.075(2) 0.0053(16) 0.0348(17) -0.0107(16)
O2 0.0584(18) 0.069(2) 0.063(2) 0.0112(15) -0.0128(15) 0.0004(15)
O3 0.080(2) 0.0478(17) 0.0394(17) 0.0059(14) 0.0052(14) 0.0025(13)
O4 0.0341(15) 0.0641(18) 0.0611(19) -0.0074(13) 0.0166(13) -0.0066(14)
C1 0.063(3) 0.058(3) 0.033(2) 0.007(2) 0.003(2) -0.0026(18)
C2 0.072(3) 0.071(3) 0.033(2) -0.001(2) 0.015(2) 0.003(2)
C3 0.056(3) 0.050(3) 0.048(3) 0.008(2) 0.000(2) 0.0074(19)
C4 0.077(3) 0.076(3) 0.037(3) -0.013(3) -0.003(2) -0.004(2)
C5 0.069(3) 0.075(3) 0.033(2) -0.004(2) 0.008(2) 0.000(2)
C6 0.049(2) 0.044(2) 0.033(2) 0.0098(18) 0.0056(18) 0.0027(17)
C7 0.054(3) 0.040(2) 0.041(2) 0.002(2) 0.008(2) 0.0055(18)
C8 0.047(2) 0.053(3) 0.041(2) -0.0049(19) -0.0005(19) 0.0059(19)
C9 0.046(2) 0.050(2) 0.047(2) 0.006(2) 0.0109(19) 0.005(2)
C10 0.043(2) 0.040(2) 0.046(2) 0.0046(18) 0.0061(19) 0.0056(18)
C11 0.044(2) 0.054(3) 0.064(3) -0.009(2) 0.009(2) -0.006(2)
C12 0.046(3) 0.055(3) 0.066(3) 0.003(2) 0.015(2) -0.001(2)
C13 0.039(2) 0.050(2) 0.051(3) 0.0012(18) 0.007(2) 0.0028(19)
C14 0.030(2) 0.041(2) 0.041(2) 0.0020(17) 0.0004(17) 0.0061(17)
C15 0.030(2) 0.046(2) 0.039(2) 0.0096(18) 0.0053(17) 0.0072(17)
C16 0.029(2) 0.042(2) 0.047(2) 0.0031(17) 0.0022(18) 0.0102(18)
C17 0.037(2) 0.063(3) 0.072(3) -0.003(2) 0.008(2) 0.005(2)
C18 0.038(2) 0.075(3) 0.065(3) 0.011(2) 0.018(2) 0.002(2)
C19 0.035(2) 0.038(2) 0.049(3) 0.0077(17) 0.0058(18) 0.0037(18)
C20 0.053(3) 0.053(3) 0.049(3) 0.007(2) 0.011(2) 0.003(2)
C21 0.064(3) 0.054(3) 0.078(4) -0.015(2) 0.010(3) -0.004(2)
C22 0.076(3) 0.066(3) 0.068(4) -0.017(3) -0.003(3) -0.014(3)
C23 0.091(4) 0.075(3) 0.047(3) -0.007(3) -0.003(3) -0.002(2)
C24 0.062(3) 0.056(3) 0.051(3) -0.006(2) 0.003(2) 0.007(2)

loop_
_atom_type_symbol
_atom_type_description
_atom_type_scat_dispersion_real
_atom_type_scat_dispersion_imag
_atom_type_scat_source
C C 0.0033 0.0016 'International Tables Vol C Tables 4.2.6.8 and 6.1.1.4'
H H 0.0000 0.0000 'International Tables Vol C Tables 4.2.6.8 and 6.1.1.4'
N N 0.0061 0.0033 'International Tables Vol C Tables 4.2.6.8 and 6.1.1.4'
O O 0.0106 0.0060 'International Tables Vol C Tables 4.2.6.8 and 6.1.1.4'
S S 0.1246 0.1234 'International Tables Vol C Tables 4.2.6.8 and 6.1.1.4'
Br Br -0.2901 2.4595 'International Tables Vol C Tables 4.2.6.8 and 6.1.1.4'

loop_
_geom_angle_atom_site_label_1
_geom_angle_atom_site_label_2
_geom_angle_atom_site_label_3
_geom_angle
O1 S1 O2 121.36(18)
O1 S1 O3 103.89(16)
O2 S1 O3 109.24(15)
O1 S1 C6 108.71(18)
O2 S1 C6 109.24(17)
O3 S1 C6 102.77(16)
C13 N1 C14 120.5(3)
C16 N2 N3 107.3(3)
C16 N2 C18 124.8(3)
N3 N2 C18 118.4(3)
N2 N3 C15 108.9(3)
N2 N3 C19 119.4(3)
C15 N3 C19 123.9(3)
C7 O3 S1 119.9(2)
C2 C1 C6 120.1(4)
C2 C1 H1 120.0
C6 C1 H1 120.0
C1 C2 C3 120.4(4)
C1 C2 H2 119.8
C3 C2 H2 119.8
C2 C3 C4 120.0(4)
C2 C3 Br1 120.8(3)
C4 C3 Br1 119.1(3)
C5 C4 C3 119.9(4)
C5 C4 H4 120.0
C3 C4 H4 120.0
C4 C5 C6 120.3(4)
C4 C5 H5 119.8
C6 C5 H5 119.8
C5 C6 C1 119.2(4)
C5 C6 S1 119.0(3)
C1 C6 S1 121.7(3)
C12 C7 C8 122.2(4)
C12 C7 O3 118.7(3)
C8 C7 O3 118.9(4)
C7 C8 C9 119.3(4)
C7 C8 H8 120.3
C9 C8 H8 120.3
C8 C9 C10 120.5(4)
C8 C9 H9 119.8
C10 C9 H9 119.8
C11 C10 C9 118.5(4)
C11 C10 C13 119.5(3)
C9 C10 C13 122.0(3)
C12 C11 C10 121.0(4)
C12 C11 H11 119.5
C10 C11 H11 119.5
C7 C12 C11 118.5(4)
C7 C12 H12 120.7
C11 C12 H12 120.7
N1 C13 C10 121.7(3)
N1 C13 H13 119.2
C10 C13 H13 119.2
C16 C14 N1 123.0(3)
C16 C14 C15 107.8(3)
N1 C14 C15 129.2(3)
O4 C15 N3 123.2(3)
O4 C15 C14 131.9(3)
N3 C15 C14 104.9(3)
N2 C16 C14 110.5(3)
N2 C16 C17 121.9(3)
C14 C16 C17 127.5(4)
C16 C17 H17A 109.5
C16 C17 H17B 109.5
H17A C17 H17B 109.5
C16 C17 H17C 109.5
H17A C17 H17C 109.5
H17B C17 H17C 109.5
N2 C18 H18A 109.5
N2 C18 H18B 109.5
H18A C18 H18B 109.5
N2 C18 H18C 109.5
H18A C18 H18C 109.5
H18B C18 H18C 109.5
C24 C19 C20 120.2(4)
C24 C19 N3 121.5(3)
C20 C19 N3 118.2(3)
C21 C20 C19 119.1(4)
C21 C20 H20 120.5
C19 C20 H20 120.5
C22 C21 C20 120.9(4)
C22 C21 H21 119.5
C20 C21 H21 119.5
C21 C22 C23 119.3(4)
C21 C22 H22 120.4
C23 C22 H22 120.4
C24 C23 C22 121.1(4)
C24 C23 H23 119.5
C22 C23 H23 119.5
C23 C24 C19 119.4(4)
C23 C24 H24 120.3
C19 C24 H24 120.3

loop_
_geom_bond_atom_site_label_1
_geom_bond_atom_site_label_2
_geom_bond_distance
Br1 C3 1.900(4)
S1 O1 1.425(3)
S1 O2 1.429(3)
S1 O3 1.601(3)
S1 C6 1.758(4)
N1 C13 1.292(4)
N1 C14 1.401(4)
N2 C16 1.362(4)
N2 N3 1.416(4)
N2 C18 1.474(4)
N3 C15 1.418(4)
N3 C19 1.433(5)
O3 C7 1.430(4)
O4 C15 1.239(4)
C1 C2 1.380(5)
C1 C6 1.398(5)
C1 H1 0.9300
C2 C3 1.381(5)
C2 H2 0.9300
C3 C4 1.390(5)
C4 C5 1.382(6)
C4 H4 0.9300
C5 C6 1.393(5)
C5 H5 0.9300
C7 C12 1.370(5)
C7 C8 1.378(5)
C8 C9 1.385(5)
C8 H8 0.9300
C9 C10 1.403(5)
C9 H9 0.9300
C10 C11 1.399(5)
C10 C13 1.475(5)
C11 C12 1.394(5)
C11 H11 0.9300
C12 H12 0.9300
C13 H13 0.9300
C14 C16 1.380(5)
C14 C15 1.451(5)
C16 C17 1.497(5)
C17 H17A 0.9600
C17 H17B 0.9600
C17 H17C 0.9600
C18 H18A 0.9600
C18 H18B 0.9600
C18 H18C 0.9600
C19 C24 1.386(5)
C19 C20 1.394(5)
C20 C21 1.387(6)
C20 H20 0.9300
C21 C22 1.378(6)
C21 H21 0.9300
C22 C23 1.380(6)
C22 H22 0.9300
C23 C24 1.380(6)
C23 H23 0.9300
C24 H24 0.9300

loop_
_geom_hbond_atom_site_label_D
_geom_hbond_atom_site_label_H
_geom_hbond_atom_site_label_A
_geom_hbond_site_symmetry_A
_geom_hbond_distance_DH
_geom_hbond_distance_HA
_geom_hbond_distance_DA
_geom_hbond_angle_DHA
_geom_hbond_publ_flag
C17 H17A O4 1_455 0.96 2.40 3.361(5) 176 yes

loop_
_geom_torsion_atom_site_label_1
_geom_torsion_atom_site_label_2
_geom_torsion_atom_site_label_3
_geom_torsion_atom_site_label_4
_geom_torsion
C16 N2 N3 C15 -7.1(4)
C18 N2 N3 C15 -155.2(3)
C16 N2 N3 C19 -157.5(3)
C18 N2 N3 C19 54.4(4)
O1 S1 O3 C7 -152.2(3)
O2 S1 O3 C7 -21.4(3)
C6 S1 O3 C7 94.5(3)
C6 C1 C2 C3 -0.4(6)
C1 C2 C3 C4 -1.3(6)
C1 C2 C3 Br1 176.6(3)
C2 C3 C4 C5 1.8(6)
Br1 C3 C4 C5 -176.2(3)
C3 C4 C5 C6 -0.6(7)
C4 C5 C6 C1 -1.1(6)
C4 C5 C6 S1 177.1(3)
C2 C1 C6 C5 1.6(6)
C2 C1 C6 S1 -176.6(3)
O1 S1 C6 C5 -19.4(4)
O2 S1 C6 C5 -153.8(3)
O3 S1 C6 C5 90.3(3)
O1 S1 C6 C1 158.8(3)
O2 S1 C6 C1 24.4(4)
O3 S1 C6 C1 -91.5(3)
S1 O3 C7 C12 86.2(4)
S1 O3 C7 C8 -99.0(4)
C12 C7 C8 C9 -0.1(6)
O3 C7 C8 C9 -174.7(3)
C7 C8 C9 C10 0.0(6)
C8 C9 C10 C11 0.0(5)
C8 C9 C10 C13 176.9(3)
C9 C10 C11 C12 0.1(6)
C13 C10 C11 C12 -177.0(4)
C8 C7 C12 C11 0.1(6)
O3 C7 C12 C11 174.8(3)
C10 C11 C12 C7 -0.1(6)
C14 N1 C13 C10 -177.2(3)
C11 C10 C13 N1 -171.6(3)
C9 C10 C13 N1 11.5(6)
C13 N1 C14 C16 -175.3(3)
C13 N1 C14 C15 5.1(6)
N2 N3 C15 O4 -174.2(3)
C19 N3 C15 O4 -25.4(5)
N2 N3 C15 C14 4.5(4)
C19 N3 C15 C14 153.3(3)
C16 C14 C15 O4 178.2(4)
N1 C14 C15 O4 -2.2(6)
C16 C14 C15 N3 -0.4(4)
N1 C14 C15 N3 179.2(3)
N3 N2 C16 C14 6.9(4)
C18 N2 C16 C14 152.4(3)
N3 N2 C16 C17 -172.9(3)
C18 N2 C16 C17 -27.4(5)
N1 C14 C16 N2 176.3(3)
C15 C14 C16 N2 -4.0(4)
N1 C14 C16 C17 -3.9(6)
C15 C14 C16 C17 175.7(3)
N2 N3 C19 C24 29.2(5)
C15 N3 C19 C24 -116.5(4)
N2 N3 C19 C20 -152.1(3)
C15 N3 C19 C20 62.2(5)
C24 C19 C20 C21 1.0(5)
N3 C19 C20 C21 -177.7(3)
C19 C20 C21 C22 -1.7(6)
C20 C21 C22 C23 1.2(7)
C21 C22 C23 C24 0.1(7)
C22 C23 C24 C19 -0.8(7)
C20 C19 C24 C23 0.3(6)
N3 C19 C24 C23 178.9(4)

loop_
_cod_related_entry_id
_cod_related_entry_database
_cod_related_entry_code
1 ChemSpider 24741048
